data_4081068
loop_
_publ_author_name
'Ganushevich, Yulia S.'
'Miluykov, Vasily A.'
'Polyancev, Fedor M.'
'Latypov, Shamil K.'
'L\"onnecke, Peter'
'Hey-Hawkins, Evamarie'
'Yakhvarov, Dmitry G.'
'Sinyashin, Oleg G.'

_publ_section_title
;
 Nickel Phosphanido Hydride Complex: An Intermediate in the
 Hydrophosphination of Unactivated Alkenes by Primary Phosphine
;
_journal_issue 14
_journal_name_full Organometallics
_journal_page_first 3914
_journal_paper_doi 10.1021/om400408e
_journal_volume 32
_journal_year 2013
_chemical_formula_sum 'C42 H67 Ni P3'
_chemical_formula_weight 723.58
_chemical_name_systematic
;
 ?
;
_space_group_IT_number 14
_symmetry_cell_setting monoclinic
_symmetry_space_group_name_Hall '-P 2ybc'
_symmetry_space_group_name_H-M 'P 1 21/c 1'
_atom_sites_solution_hydrogens geom
_atom_sites_solution_primary direct
_atom_sites_solution_secondary difmap
_audit_conform_dict_location ftp://ftp.iucr.org/pub/cif_core.dic
_audit_conform_dict_name cif_core.dic
_audit_conform_dict_version 2.4
_audit_creation_date 2012-01-02T13:07:53-00:00
_audit_creation_method 'WinGX routine CIF_UPDATE'
_cell_angle_alpha 90
_cell_angle_beta 117.066(5)
_cell_angle_gamma 90
_cell_formula_units_Z 4
_cell_length_a 10.8063(5)
_cell_length_b 35.6291(13)
_cell_length_c 11.6308(5)
_cell_measurement_reflns_used 4041
_cell_measurement_temperature 130(2)
_cell_measurement_theta_max 25.1214
_cell_measurement_theta_min 2.5952
_cell_volume 3987.7(3)
_computing_cell_refinement
;
        CrysAlis RED, Oxford Diffraction Ltd.,
        Version 1.171.32.15 (release 10-01-2008 CrysAlis171 .NET)
        (compiled Jan 10 2008,16:37:18)
;
_computing_data_collection
;
        CrysAlis CCD, Oxford Diffraction Ltd.,
        Version 1.171.32.15 (release 10-01-2008 CrysAlis171 .NET)
        (compiled Jan 10 2008,16:37:18)
;
_computing_data_reduction
;
        CrysAlis RED, Oxford Diffraction Ltd.,
        Version 1.171.32.15 (release 10-01-2008 CrysAlis171 .NET)
        (compiled Jan 10 2008,16:37:18)
;
_computing_molecular_graphics 'ORTEP3 for Windows (L. J. Farrugia, 1997)'
_computing_publication_material 'WINGX  (L.J. Farrugia,1999)'
_computing_structure_refinement 'SHELXL-97 (Sheldrick, 2008)'
_computing_structure_solution 'SIR92 (Giacovazzo 1993)'
_diffrn_ambient_temperature 130(2)
_diffrn_detector_area_resol_mean 16.356
_diffrn_measured_fraction_theta_full 0.996
_diffrn_measured_fraction_theta_max 0.996
_diffrn_measurement_device_type 'ccd Xcalibur S'
_diffrn_measurement_method '\w- amd \f-scans'
_diffrn_orient_matrix_UB_11 0.0337423789
_diffrn_orient_matrix_UB_12 0.0108692911
_diffrn_orient_matrix_UB_13 0.0568842444
_diffrn_orient_matrix_UB_21 0.012413397
_diffrn_orient_matrix_UB_22 0.0142878467
_diffrn_orient_matrix_UB_23 -0.0356275856
_diffrn_orient_matrix_UB_31 -0.0641495523
_diffrn_orient_matrix_UB_32 0.0084579611
_diffrn_orient_matrix_UB_33 -0.0126427351
_diffrn_radiation_monochromator graphite
_diffrn_radiation_type MoK\a
_diffrn_radiation_wavelength 0.71073
_diffrn_reflns_av_R_equivalents 0.0844
_diffrn_reflns_av_unetI/netI 0.1522
_diffrn_reflns_limit_h_max 12
_diffrn_reflns_limit_h_min -11
_diffrn_reflns_limit_k_max 39
_diffrn_reflns_limit_k_min -25
_diffrn_reflns_limit_l_max 11
_diffrn_reflns_limit_l_min -12
_diffrn_reflns_number 18266
_diffrn_reflns_theta_full 23.26
_diffrn_reflns_theta_max 23.26
_diffrn_reflns_theta_min 2.61
_exptl_absorpt_coefficient_mu 0.634
_exptl_absorpt_correction_T_max 1
_exptl_absorpt_correction_T_min 0.99057
_exptl_absorpt_correction_type multi-scan
_exptl_absorpt_process_details
;
        CrysAlis RED, Oxford Diffraction Ltd.,
        Version 1.171.32.15 (release 10-01-2008 CrysAlis171 .NET)
        (compiled Jan 10 2008,16:37:18)
        Empirical absorption correction using spherical harmonics,
 implemented in SCALE3 ABSPACK scaling algorithm.
;
_exptl_crystal_colour 'deep yellow'
_exptl_crystal_density_diffrn 1.205
_exptl_crystal_density_method 'not measured'
_exptl_crystal_description 'prism (rhombus)'
_exptl_crystal_F_000 1568
_exptl_crystal_size_max 0.2
_exptl_crystal_size_mid 0.1
_exptl_crystal_size_min 0.05
_refine_diff_density_max 0.636
_refine_diff_density_min -0.428
_refine_diff_density_rms 0.061
_refine_ls_extinction_method none
_refine_ls_goodness_of_fit_ref 0.914
_refine_ls_hydrogen_treatment mixed
_refine_ls_matrix_type full
_refine_ls_number_parameters 441
_refine_ls_number_reflns 5681
_refine_ls_number_restraints 0
_refine_ls_restrained_S_all 0.914
_refine_ls_R_factor_all 0.1291
_refine_ls_R_factor_gt 0.0578
_refine_ls_shift/su_max 0.001
_refine_ls_shift/su_mean 0
_refine_ls_structure_factor_coef Fsqd
_refine_ls_weighting_details 'calc w=1/[\s^2^(Fo^2^)+(0.0269P)^2^+0.0000P] where P=(Fo^2^+2Fc^2^)/3'
_refine_ls_weighting_scheme calc
_refine_ls_wR_factor_gt 0.078
_refine_ls_wR_factor_ref 0.0899
_reflns_number_gt 3217
_reflns_number_total 5681
_reflns_threshold_expression >2\s(I)
_cod_data_source_file om400408e_si_001.cif
_cod_data_source_block x0621fin
_cod_depositor_comments
;
The following automatic conversions were performed:

'_symmetry_cell_setting' value 'Monoclinic' changed to 'monoclinic'
according to /home/saulius/struct/CIF-dictionaries/cif_core.dic
dictionary named 'cif_core.dic' version 2.4.2 from 2011-04-26.

Automatic conversion script
Id: cif_fix_values 1891 2012-01-12 08:04:46Z andrius 
;
_cod_original_cell_volume 3987.6(3)
_cod_original_sg_symbol_H-M P2(1)/c
_cod_database_code 4081068

loop_
_symmetry_equiv_pos_as_xyz
'x, y, z'
'-x, y+1/2, -z+1/2'
'-x, -y, -z'
'x, -y-1/2, z-1/2'

loop_
_atom_site_label
_atom_site_type_symbol
_atom_site_fract_x
_atom_site_fract_y
_atom_site_fract_z
_atom_site_U_iso_or_equiv
_atom_site_adp_type
_atom_site_occupancy
_atom_site_symmetry_multiplicity
_atom_site_calc_flag
_atom_site_refinement_flags
Ni1 Ni 0.06434(6) 0.135014(19) 0.92444(6) 0.02470(19) Uani 1 1 d .
P1 P 0.16172(13) 0.16982(4) 1.09422(13) 0.0260(4) Uani 1 1 d .
P2 P -0.14194(13) 0.16140(4) 0.86471(13) 0.0261(4) Uani 1 1 d .
P3 P 0.02174(13) 0.08448(4) 0.80772(12) 0.0212(3) Uani 1 1 d .
C1 C 0.2799(5) 0.20807(14) 1.0918(5) 0.0284(14) Uani 1 1 d .
C2 C 0.3818(5) 0.19250(14) 1.0460(5) 0.0400(15) Uani 1 1 d .
H2A H 0.4382 0.213 1.0388 0.06 Uiso 1 1 calc R
H2B H 0.3299 0.1805 0.9616 0.06 Uiso 1 1 calc R
H2C H 0.4425 0.174 1.1084 0.06 Uiso 1 1 calc R
C3 C 0.3612(5) 0.22883(14) 1.2211(5) 0.0441(16) Uani 1 1 d .
H3A H 0.4274 0.2115 1.285 0.066 Uiso 1 1 calc R
H3B H 0.2961 0.2381 1.2519 0.066 Uiso 1 1 calc R
H3C H 0.4117 0.25 1.2087 0.066 Uiso 1 1 calc R
C4 C 0.1904(5) 0.23661(14) 0.9915(5) 0.0470(16) Uani 1 1 d .
H4A H 0.2491 0.2571 0.9879 0.071 Uiso 1 1 calc R
H4B H 0.1207 0.2467 1.0151 0.071 Uiso 1 1 calc R
H4C H 0.1437 0.2245 0.9068 0.071 Uiso 1 1 calc R
C5 C 0.2514(5) 0.14304(15) 1.2511(4) 0.0289(14) Uani 1 1 d .
C6 C 0.2666(5) 0.16401(15) 1.3713(5) 0.0435(16) Uani 1 1 d .
H6A H 0.3034 0.1469 1.4454 0.065 Uiso 1 1 calc R
H6B H 0.1757 0.1734 1.3573 0.065 Uiso 1 1 calc R
H6C H 0.3307 0.1851 1.3884 0.065 Uiso 1 1 calc R
C7 C 0.3948(4) 0.13020(14) 1.2723(4) 0.0375(15) Uani 1 1 d .
H7A H 0.4562 0.152 1.2908 0.056 Uiso 1 1 calc R
H7B H 0.3869 0.1176 1.1943 0.056 Uiso 1 1 calc R
H7C H 0.4336 0.1127 1.3453 0.056 Uiso 1 1 calc R
C8 C 0.1631(5) 0.10818(14) 1.2351(4) 0.0352(15) Uani 1 1 d .
H8A H 0.149 0.0948 1.1566 0.053 Uiso 1 1 calc R
H8B H 0.0728 0.1157 1.2285 0.053 Uiso 1 1 calc R
H8C H 0.2106 0.0917 1.3101 0.053 Uiso 1 1 calc R
C9 C 0.0209(4) 0.19426(14) 1.1120(5) 0.0327(14) Uani 1 1 d .
H9A H -0.0074 0.1791 1.1675 0.039 Uiso 1 1 calc R
H9B H 0.0555 0.2187 1.155 0.039 Uiso 1 1 calc R
C10 C -0.1057(5) 0.20076(13) 0.9807(5) 0.0308(14) Uani 1 1 d .
H10A H -0.0904 0.2239 0.9419 0.037 Uiso 1 1 calc R
H10B H -0.1885 0.2048 0.9947 0.037 Uiso 1 1 calc R
C11 C -0.2251(5) 0.18630(15) 0.7036(4) 0.0293(14) Uani 1 1 d .
C12 C -0.2759(5) 0.15905(14) 0.5919(5) 0.0404(15) Uani 1 1 d .
H12A H -0.3549 0.1448 0.5888 0.061 Uiso 1 1 calc R
H12B H -0.2007 0.1417 0.6033 0.061 Uiso 1 1 calc R
H12C H -0.3051 0.173 0.5109 0.061 Uiso 1 1 calc R
C13 C -0.3461(5) 0.21279(15) 0.6836(5) 0.0477(17) Uani 1 1 d .
H13A H -0.3689 0.2285 0.6074 0.072 Uiso 1 1 calc R
H13B H -0.3187 0.2288 0.7598 0.072 Uiso 1 1 calc R
H13C H -0.4276 0.1979 0.6708 0.072 Uiso 1 1 calc R
C14 C -0.1097(5) 0.21040(14) 0.6958(5) 0.0394(15) Uani 1 1 d .
H14A H -0.0283 0.1947 0.7147 0.059 Uiso 1 1 calc R
H14B H -0.0835 0.2308 0.759 0.059 Uiso 1 1 calc R
H14C H -0.1443 0.221 0.6088 0.059 Uiso 1 1 calc R
C15 C -0.2772(4) 0.13201(15) 0.8835(4) 0.0274(13) Uani 1 1 d .
C16 C -0.3313(5) 0.10126(15) 0.7831(5) 0.0462(16) Uani 1 1 d .
H16A H -0.2534 0.0897 0.7748 0.069 Uiso 1 1 calc R
H16B H -0.3969 0.1119 0.6999 0.069 Uiso 1 1 calc R
H16C H -0.3785 0.0822 0.8096 0.069 Uiso 1 1 calc R
C17 C -0.4012(5) 0.15390(15) 0.8804(5) 0.0490(17) Uani 1 1 d .
H17A H -0.457 0.1372 0.9055 0.074 Uiso 1 1 calc R
H17B H -0.4587 0.1634 0.793 0.074 Uiso 1 1 calc R
H17C H -0.3671 0.175 0.9409 0.074 Uiso 1 1 calc R
C18 C -0.2013(5) 0.11343(14) 1.0150(5) 0.0392(15) Uani 1 1 d .
H18A H -0.2663 0.0976 1.0307 0.059 Uiso 1 1 calc R
H18B H -0.1631 0.1328 1.082 0.059 Uiso 1 1 calc R
H18C H -0.1255 0.0979 1.017 0.059 Uiso 1 1 calc R
C19 C 0.1503(4) 0.06783(13) 0.7567(4) 0.0178(12) Uani 1 1 d .
C20 C 0.1430(5) 0.07747(13) 0.6369(5) 0.0222(13) Uani 1 1 d .
C21 C 0.2346(5) 0.06133(14) 0.5973(5) 0.0290(13) Uani 1 1 d .
H21 H 0.2266 0.0676 0.5148 0.035 Uiso 1 1 calc R
C22 C 0.3358(5) 0.03675(14) 0.6740(5) 0.0282(14) Uani 1 1 d .
H22 H 0.3986 0.0264 0.6461 0.034 Uiso 1 1 calc R
C23 C 0.3448(5) 0.02737(14) 0.7927(5) 0.0254(13) Uani 1 1 d .
H23 H 0.4143 0.0102 0.8467 0.031 Uiso 1 1 calc R
C24 C 0.2543(5) 0.04256(13) 0.8345(4) 0.0177(12) Uani 1 1 d .
C25 C 0.0408(5) 0.10459(14) 0.5457(4) 0.0188(12) Uani 1 1 d .
C26 C -0.0847(5) 0.09269(14) 0.4447(4) 0.0220(13) Uani 1 1 d .
C27 C -0.1707(5) 0.11837(16) 0.3562(4) 0.0298(14) Uani 1 1 d .
H27 H -0.2551 0.1099 0.287 0.036 Uiso 1 1 calc R
C28 C -0.1387(5) 0.15592(16) 0.3644(5) 0.0262(13) Uani 1 1 d .
C29 C -0.0166(5) 0.16736(14) 0.4656(5) 0.0273(13) Uani 1 1 d .
H29 H 0.0065 0.1933 0.4734 0.033 Uiso 1 1 calc R
C30 C 0.0738(4) 0.14290(14) 0.5561(4) 0.0225(13) Uani 1 1 d .
C31 C -0.1252(5) 0.05202(14) 0.4360(5) 0.0416(16) Uani 1 1 d .
H31A H -0.0546 0.0365 0.4281 0.062 Uiso 1 1 calc R
H31B H -0.2152 0.0482 0.3602 0.062 Uiso 1 1 calc R
H31C H -0.1324 0.0448 0.5141 0.062 Uiso 1 1 calc R
C32 C -0.2373(5) 0.18381(15) 0.2700(5) 0.0457(16) Uani 1 1 d .
H32A H -0.2863 0.1974 0.3103 0.069 Uiso 1 1 calc R
H32B H -0.3047 0.1706 0.1932 0.069 Uiso 1 1 calc R
H32C H -0.1849 0.2017 0.245 0.069 Uiso 1 1 calc R
C33 C 0.2069(4) 0.15651(14) 0.6668(4) 0.0346(14) Uani 1 1 d .
H33A H 0.2108 0.184 0.6644 0.052 Uiso 1 1 calc R
H33B H 0.2864 0.1458 0.6593 0.052 Uiso 1 1 calc R
H33C H 0.2098 0.1486 0.7487 0.052 Uiso 1 1 calc R
C34 C 0.2699(4) 0.02979(13) 0.9628(4) 0.0152(12) Uani 1 1 d .
C35 C 0.1835(4) 0.00251(13) 0.9724(4) 0.0179(12) Uani 1 1 d .
C36 C 0.1994(4) -0.00776(13) 1.0934(4) 0.0211(12) Uani 1 1 d .
H36 H 0.1389 -0.0262 1.0993 0.025 Uiso 1 1 calc R
C37 C 0.2998(5) 0.00786(14) 1.2052(4) 0.0223(13) Uani 1 1 d .
C38 C 0.3892(5) 0.03360(14) 1.1948(4) 0.0240(13) Uani 1 1 d .
H38 H 0.4614 0.0441 1.2708 0.029 Uiso 1 1 calc R
C39 C 0.3753(5) 0.04453(13) 1.0740(5) 0.0199(12) Uani 1 1 d .
C40 C 0.0780(4) -0.01730(13) 0.8543(4) 0.0241(13) Uani 1 1 d .
H40A H 0.0243 0.0013 0.7881 0.036 Uiso 1 1 calc R
H40B H 0.0153 -0.0319 0.8769 0.036 Uiso 1 1 calc R
H40C H 0.1257 -0.0342 0.821 0.036 Uiso 1 1 calc R
C41 C 0.3115(5) -0.00266(14) 1.3351(4) 0.0352(15) Uani 1 1 d .
H41A H 0.4083 -0.0089 1.3939 0.053 Uiso 1 1 calc R
H41B H 0.2522 -0.0244 1.3257 0.053 Uiso 1 1 calc R
H41C H 0.2817 0.0185 1.3702 0.053 Uiso 1 1 calc R
C42 C 0.4804(4) 0.07135(13) 1.0670(4) 0.0292(14) Uani 1 1 d .
H42A H 0.5364 0.0581 1.0331 0.044 Uiso 1 1 calc R
H42B H 0.5412 0.0809 1.1536 0.044 Uiso 1 1 calc R
H42C H 0.4317 0.0923 1.0099 0.044 Uiso 1 1 calc R
H1NI H 0.200(4) 0.1212(10) 0.950(3) 0.025(12) Uiso 1 1 d .
H1P H -0.078(3) 0.0936(9) 0.692(3) 0.006(10) Uiso 1 1 d .

loop_
_atom_site_aniso_label
_atom_site_aniso_U_11
_atom_site_aniso_U_22
_atom_site_aniso_U_33
_atom_site_aniso_U_23
_atom_site_aniso_U_13
_atom_site_aniso_U_12
Ni1 0.0233(4) 0.0227(4) 0.0305(4) -0.0009(4) 0.0144(3) 0.0015(4)
P1 0.0244(8) 0.0247(9) 0.0327(9) -0.0020(7) 0.0164(7) 0.0016(7)
P2 0.0230(8) 0.0231(9) 0.0344(9) 0.0000(7) 0.0149(7) 0.0014(7)
P3 0.0204(8) 0.0213(9) 0.0245(8) -0.0009(7) 0.0124(7) 0.0021(7)
C1 0.019(3) 0.026(4) 0.038(4) -0.007(3) 0.011(3) -0.002(3)
C2 0.029(3) 0.049(4) 0.045(4) -0.001(3) 0.020(3) -0.011(3)
C3 0.040(4) 0.032(4) 0.068(4) -0.018(3) 0.032(3) -0.012(3)
C4 0.039(4) 0.032(4) 0.077(5) 0.006(3) 0.033(3) -0.007(3)
C5 0.029(3) 0.037(4) 0.024(3) -0.007(3) 0.016(3) -0.004(3)
C6 0.034(3) 0.058(4) 0.040(4) -0.011(3) 0.018(3) -0.002(3)
C7 0.038(3) 0.038(4) 0.034(3) 0.001(3) 0.014(3) 0.003(3)
C8 0.038(3) 0.037(4) 0.028(3) 0.003(3) 0.012(3) -0.002(3)
C9 0.026(3) 0.036(4) 0.040(4) -0.008(3) 0.019(3) -0.001(3)
C10 0.030(3) 0.023(3) 0.050(4) -0.008(3) 0.028(3) -0.002(3)
C11 0.028(3) 0.029(4) 0.028(3) 0.003(3) 0.010(3) 0.008(3)
C12 0.034(3) 0.039(4) 0.036(3) 0.011(3) 0.006(3) 0.006(3)
C13 0.045(4) 0.041(4) 0.052(4) 0.014(3) 0.018(3) 0.017(3)
C14 0.042(4) 0.035(4) 0.043(4) 0.012(3) 0.021(3) 0.003(3)
C15 0.022(3) 0.030(3) 0.031(3) -0.004(3) 0.012(3) -0.001(3)
C16 0.036(3) 0.047(4) 0.055(4) -0.002(3) 0.021(3) -0.016(3)
C17 0.035(3) 0.052(4) 0.070(4) 0.009(3) 0.032(3) 0.002(3)
C18 0.028(3) 0.042(4) 0.053(4) 0.006(3) 0.023(3) -0.007(3)
C19 0.017(3) 0.018(3) 0.017(3) 0.000(2) 0.008(2) -0.003(2)
C20 0.024(3) 0.018(3) 0.026(3) 0.001(3) 0.012(3) 0.004(3)
C21 0.043(3) 0.031(4) 0.021(3) 0.009(3) 0.022(3) 0.005(3)
C22 0.034(3) 0.031(4) 0.031(3) 0.002(3) 0.025(3) 0.011(3)
C23 0.025(3) 0.029(4) 0.022(3) 0.008(3) 0.010(3) 0.010(3)
C24 0.020(3) 0.017(3) 0.019(3) -0.002(2) 0.011(3) -0.004(3)
C25 0.024(3) 0.021(3) 0.018(3) 0.002(3) 0.016(3) 0.003(3)
C26 0.028(3) 0.027(4) 0.014(3) -0.003(3) 0.012(3) -0.006(3)
C27 0.020(3) 0.051(4) 0.013(3) 0.001(3) 0.003(3) -0.002(3)
C28 0.024(3) 0.030(4) 0.027(3) 0.004(3) 0.014(3) 0.006(3)
C29 0.036(3) 0.020(3) 0.033(3) 0.009(3) 0.022(3) -0.001(3)
C30 0.014(3) 0.033(4) 0.019(3) 0.003(3) 0.006(2) 0.002(3)
C31 0.052(4) 0.036(4) 0.032(4) -0.008(3) 0.014(3) -0.012(3)
C32 0.035(3) 0.056(4) 0.044(4) 0.019(3) 0.017(3) 0.016(3)
C33 0.027(3) 0.031(4) 0.040(4) 0.007(3) 0.011(3) -0.003(3)
C34 0.015(3) 0.014(3) 0.017(3) 0.003(2) 0.009(2) 0.007(2)
C35 0.020(3) 0.017(3) 0.021(3) 0.000(3) 0.013(2) 0.005(2)
C36 0.022(3) 0.019(3) 0.026(3) 0.002(3) 0.015(3) -0.002(3)
C37 0.022(3) 0.028(4) 0.017(3) 0.009(3) 0.009(3) 0.012(3)
C38 0.018(3) 0.033(4) 0.016(3) -0.003(3) 0.003(2) 0.003(3)
C39 0.016(3) 0.017(3) 0.030(3) 0.004(3) 0.013(3) 0.004(2)
C40 0.032(3) 0.024(3) 0.021(3) -0.002(3) 0.017(3) 0.000(3)
C41 0.037(3) 0.040(4) 0.025(3) 0.004(3) 0.012(3) 0.000(3)
C42 0.025(3) 0.034(4) 0.027(3) 0.003(3) 0.011(3) 0.001(3)

loop_
_atom_type_symbol
_atom_type_description
_atom_type_scat_dispersion_real
_atom_type_scat_dispersion_imag
_atom_type_scat_source
Ni Ni 0.3393 1.1124 'International Tables Vol C Tables 4.2.6.8 and 6.1.1.4'
P P 0.1023 0.0942 'International Tables Vol C Tables 4.2.6.8 and 6.1.1.4'
C C 0.0033 0.0016 'International Tables Vol C Tables 4.2.6.8 and 6.1.1.4'
H H 0 0 'International Tables Vol C Tables 4.2.6.8 and 6.1.1.4'

loop_
_geom_angle_atom_site_label_1
_geom_angle_atom_site_label_2
_geom_angle_atom_site_label_3
_geom_angle
P1 Ni1 P3 157.53(6)
P1 Ni1 P2 92.59(5)
P3 Ni1 P2 104.96(5)
P1 Ni1 H1NI 88.9(13)
P3 Ni1 H1NI 75.7(13)
P2 Ni1 H1NI 172.0(13)
C9 P1 C1 105.1(2)
C9 P1 C5 102.5(2)
C1 P1 C5 109.1(2)
C9 P1 Ni1 106.88(16)
C1 P1 Ni1 117.10(17)
C5 P1 Ni1 114.57(17)
C10 P2 C15 104.6(2)
C10 P2 C11 102.3(2)
C15 P2 C11 109.3(2)
C10 P2 Ni1 104.02(15)
C15 P2 Ni1 116.65(16)
C11 P2 Ni1 117.77(17)
C19 P3 Ni1 119.47(15)
C19 P3 H1P 97.5(13)
Ni1 P3 H1P 106.0(14)
C4 C1 C2 106.5(4)
C4 C1 C3 108.0(4)
C2 C1 C3 109.5(4)
C4 C1 P1 107.3(3)
C2 C1 P1 110.1(3)
C3 C1 P1 115.0(4)
C1 C2 H2A 109.5
C1 C2 H2B 109.5
H2A C2 H2B 109.5
C1 C2 H2C 109.5
H2A C2 H2C 109.5
H2B C2 H2C 109.5
C1 C3 H3A 109.5
C1 C3 H3B 109.5
H3A C3 H3B 109.5
C1 C3 H3C 109.5
H3A C3 H3C 109.5
H3B C3 H3C 109.5
C1 C4 H4A 109.5
C1 C4 H4B 109.5
H4A C4 H4B 109.5
C1 C4 H4C 109.5
H4A C4 H4C 109.5
H4B C4 H4C 109.5
C7 C5 C8 108.0(4)
C7 C5 C6 108.7(4)
C8 C5 C6 108.1(4)
C7 C5 P1 110.2(3)
C8 C5 P1 106.0(3)
C6 C5 P1 115.6(4)
C5 C6 H6A 109.5
C5 C6 H6B 109.5
H6A C6 H6B 109.5
C5 C6 H6C 109.5
H6A C6 H6C 109.5
H6B C6 H6C 109.5
C5 C7 H7A 109.5
C5 C7 H7B 109.5
H7A C7 H7B 109.5
C5 C7 H7C 109.5
H7A C7 H7C 109.5
H7B C7 H7C 109.5
C5 C8 H8A 109.5
C5 C8 H8B 109.5
H8A C8 H8B 109.5
C5 C8 H8C 109.5
H8A C8 H8C 109.5
H8B C8 H8C 109.5
C10 C9 P1 111.5(3)
C10 C9 H9A 109.3
P1 C9 H9A 109.3
C10 C9 H9B 109.3
P1 C9 H9B 109.3
H9A C9 H9B 108
C9 C10 P2 114.0(3)
C9 C10 H10A 108.8
P2 C10 H10A 108.8
C9 C10 H10B 108.8
P2 C10 H10B 108.8
H10A C10 H10B 107.7
C12 C11 C13 108.2(4)
C12 C11 C14 107.0(4)
C13 C11 C14 107.5(4)
C12 C11 P2 112.0(4)
C13 C11 P2 115.1(3)
C14 C11 P2 106.6(3)
C11 C12 H12A 109.5
C11 C12 H12B 109.5
H12A C12 H12B 109.5
C11 C12 H12C 109.5
H12A C12 H12C 109.5
H12B C12 H12C 109.5
C11 C13 H13A 109.5
C11 C13 H13B 109.5
H13A C13 H13B 109.5
C11 C13 H13C 109.5
H13A C13 H13C 109.5
H13B C13 H13C 109.5
C11 C14 H14A 109.5
C11 C14 H14B 109.5
H14A C14 H14B 109.5
C11 C14 H14C 109.5
H14A C14 H14C 109.5
H14B C14 H14C 109.5
C16 C15 C18 107.7(5)
C16 C15 C17 108.9(4)
C18 C15 C17 108.1(4)
C16 C15 P2 111.1(3)
C18 C15 P2 105.4(3)
C17 C15 P2 115.4(4)
C15 C16 H16A 109.5
C15 C16 H16B 109.5
H16A C16 H16B 109.5
C15 C16 H16C 109.5
H16A C16 H16C 109.5
H16B C16 H16C 109.5
C15 C17 H17A 109.5
C15 C17 H17B 109.5
H17A C17 H17B 109.5
C15 C17 H17C 109.5
H17A C17 H17C 109.5
H17B C17 H17C 109.5
C15 C18 H18A 109.5
C15 C18 H18B 109.5
H18A C18 H18B 109.5
C15 C18 H18C 109.5
H18A C18 H18C 109.5
H18B C18 H18C 109.5
C24 C19 C20 117.7(4)
C24 C19 P3 120.0(4)
C20 C19 P3 122.2(4)
C21 C20 C19 120.0(4)
C21 C20 C25 116.2(4)
C19 C20 C25 123.7(4)
C22 C21 C20 121.8(5)
C22 C21 H21 119.1
C20 C21 H21 119.1
C21 C22 C23 118.6(4)
C21 C22 H22 120.7
C23 C22 H22 120.7
C22 C23 C24 121.1(5)
C22 C23 H23 119.4
C24 C23 H23 119.4
C23 C24 C19 120.7(4)
C23 C24 C34 117.0(4)
C19 C24 C34 122.2(4)
C26 C25 C30 118.7(4)
C26 C25 C20 121.6(5)
C30 C25 C20 119.6(4)
C27 C26 C25 119.7(5)
C27 C26 C31 120.9(4)
C25 C26 C31 119.4(4)
C28 C27 C26 122.2(5)
C28 C27 H27 118.9
C26 C27 H27 118.9
C29 C28 C27 117.6(5)
C29 C28 C32 121.0(5)
C27 C28 C32 121.3(5)
C28 C29 C30 122.7(5)
C28 C29 H29 118.6
C30 C29 H29 118.6
C29 C30 C25 119.2(4)
C29 C30 C33 121.3(5)
C25 C30 C33 119.5(4)
C26 C31 H31A 109.5
C26 C31 H31B 109.5
H31A C31 H31B 109.5
C26 C31 H31C 109.5
H31A C31 H31C 109.5
H31B C31 H31C 109.5
C28 C32 H32A 109.5
C28 C32 H32B 109.5
H32A C32 H32B 109.5
C28 C32 H32C 109.5
H32A C32 H32C 109.5
H32B C32 H32C 109.5
C30 C33 H33A 109.5
C30 C33 H33B 109.5
H33A C33 H33B 109.5
C30 C33 H33C 109.5
H33A C33 H33C 109.5
H33B C33 H33C 109.5
C39 C34 C35 119.3(4)
C39 C34 C24 119.3(4)
C35 C34 C24 121.3(4)
C36 C35 C34 119.4(4)
C36 C35 C40 119.7(4)
C34 C35 C40 120.9(4)
C37 C36 C35 122.1(4)
C37 C36 H36 118.9
C35 C36 H36 118.9
C36 C37 C38 118.0(5)
C36 C37 C41 121.2(5)
C38 C37 C41 120.8(4)
C37 C38 C39 121.0(4)
C37 C38 H38 119.5
C39 C38 H38 119.5
C34 C39 C38 120.1(4)
C34 C39 C42 120.6(4)
C38 C39 C42 119.3(4)
C35 C40 H40A 109.5
C35 C40 H40B 109.5
H40A C40 H40B 109.5
C35 C40 H40C 109.5
H40A C40 H40C 109.5
H40B C40 H40C 109.5
C37 C41 H41A 109.5
C37 C41 H41B 109.5
H41A C41 H41B 109.5
C37 C41 H41C 109.5
H41A C41 H41C 109.5
H41B C41 H41C 109.5
C39 C42 H42A 109.5
C39 C42 H42B 109.5
H42A C42 H42B 109.5
C39 C42 H42C 109.5
H42A C42 H42C 109.5
H42B C42 H42C 109.5

loop_
_geom_bond_atom_site_label_1
_geom_bond_atom_site_label_2
_geom_bond_distance
Ni1 P1 2.1571(15)
Ni1 P3 2.1743(15)
Ni1 P2 2.2195(14)
Ni1 H1NI 1.44(4)
P1 C9 1.845(4)
P1 C1 1.877(5)
P1 C5 1.889(5)
P2 C10 1.860(5)
P2 C15 1.889(5)
P2 C11 1.891(5)
P3 C19 1.840(5)
P3 H1P 1.33(3)
C1 C4 1.518(6)
C1 C2 1.528(6)
C1 C3 1.542(6)
C2 H2A 0.98
C2 H2B 0.98
C2 H2C 0.98
C3 H3A 0.98
C3 H3B 0.98
C3 H3C 0.98
C4 H4A 0.98
C4 H4B 0.98
C4 H4C 0.98
C5 C7 1.525(6)
C5 C8 1.525(6)
C5 C6 1.527(6)
C6 H6A 0.98
C6 H6B 0.98
C6 H6C 0.98
C7 H7A 0.98
C7 H7B 0.98
C7 H7C 0.98
C8 H8A 0.98
C8 H8B 0.98
C8 H8C 0.98
C9 C10 1.535(6)
C9 H9A 0.99
C9 H9B 0.99
C10 H10A 0.99
C10 H10B 0.99
C11 C12 1.511(6)
C11 C13 1.542(6)
C11 C14 1.551(6)
C12 H12A 0.98
C12 H12B 0.98
C12 H12C 0.98
C13 H13A 0.98
C13 H13B 0.98
C13 H13C 0.98
C14 H14A 0.98
C14 H14B 0.98
C14 H14C 0.98
C15 C16 1.511(6)
C15 C18 1.519(6)
C15 C17 1.538(6)
C16 H16A 0.98
C16 H16B 0.98
C16 H16C 0.98
C17 H17A 0.98
C17 H17B 0.98
C17 H17C 0.98
C18 H18A 0.98
C18 H18B 0.98
C18 H18C 0.98
C19 C24 1.402(6)
C19 C20 1.402(6)
C20 C21 1.391(6)
C20 C25 1.488(6)
C21 C22 1.368(6)
C21 H21 0.95
C22 C23 1.380(6)
C22 H22 0.95
C23 C24 1.385(6)
C23 H23 0.95
C24 C34 1.494(6)
C25 C26 1.396(6)
C25 C30 1.402(6)
C26 C27 1.375(6)
C26 C31 1.504(6)
C27 C28 1.375(6)
C27 H27 0.95
C28 C29 1.371(6)
C28 C32 1.504(6)
C29 C30 1.373(6)
C29 H29 0.95
C30 C33 1.509(6)
C31 H31A 0.98
C31 H31B 0.98
C31 H31C 0.98
C32 H32A 0.98
C32 H32B 0.98
C32 H32C 0.98
C33 H33A 0.98
C33 H33B 0.98
C33 H33C 0.98
C34 C39 1.381(6)
C34 C35 1.387(6)
C35 C36 1.387(5)
C35 C40 1.503(6)
C36 C37 1.376(6)
C36 H36 0.95
C37 C38 1.377(6)
C37 C41 1.505(6)
C38 C39 1.399(6)
C38 H38 0.95
C39 C42 1.514(6)
C40 H40A 0.98
C40 H40B 0.98
C40 H40C 0.98
C41 H41A 0.98
C41 H41B 0.98
C41 H41C 0.98
C42 H42A 0.98
C42 H42B 0.98
C42 H42C 0.98
